data_7059354
loop_
_publ_author_name
'Cao, Ruiqi'
'Ai, Liqing'
'Yang, Hongxia'
'Li, Shuhong'
'Xu, Caihong'

_publ_section_title
;
 Aggregation-tuned dual emission of silole derivatives: synthesis, crystal
 structure, and photophysical properties
;
_journal_issue 13
_journal_name_full 'New Journal of Chemistry'
_journal_page_first 5049
_journal_page_last 5055
_journal_paper_doi 10.1039/D0NJ00341G
_journal_volume 44
_journal_year 2020
_chemical_formula_moiety 'C47 H34 Si'
_chemical_formula_sum 'C47 H34 Si'
_chemical_formula_weight 626.83
_chemical_name_systematic (E)-1-methyl-2,3,4,5-tetraphenyl-1-(2-(pyren-1-yl)vinyl-1H-silole
_space_group_crystal_system triclinic
_space_group_IT_number 2
_space_group_name_Hall '-P 1'
_space_group_name_H-M_alt 'P -1'
_atom_sites_solution_hydrogens geom
_audit_creation_date 2014-07-18
_audit_creation_method
;
Olex2 1.2
(compiled 2013.12.10 svn.r2850 for OlexSys, GUI svn.r4736)
;
_audit_update_record
;
2019-08-09 deposited with the CCDC.	2020-03-02 downloaded from the CCDC.
;
_cell_angle_alpha 97.171(2)
_cell_angle_beta 103.230(3)
_cell_angle_gamma 111.096(3)
_cell_formula_units_Z 2
_cell_length_a 10.390(3)
_cell_length_b 11.261(3)
_cell_length_c 16.275(4)
_cell_measurement_reflns_used 5480
_cell_measurement_temperature 173.1500
_cell_measurement_theta_max 27.4823
_cell_measurement_theta_min 1.3202
_cell_volume 1683.8(8)
_computing_cell_refinement 'CrystalClear (Rigaku Inc., 2007)'
_computing_data_collection 'CrystalClear (Rigaku Inc., 2007)'
_computing_data_reduction 'CrystalClear (Rigaku Inc., 2007)'
_computing_molecular_graphics 'Olex2 (Dolomanov et al., 2009)'
_computing_publication_material 'Olex2 (Dolomanov et al., 2009)'
_computing_structure_refinement 'SHELXL (Sheldrick, 2013)'
_computing_structure_solution
;
'SHELXS (Sheldrick, 2013)'
;
_diffrn_ambient_temperature 173.1500
_diffrn_detector_area_resol_mean 28.5714
_diffrn_measured_fraction_theta_full 0.996
_diffrn_measured_fraction_theta_max 0.994
_diffrn_measurement_device
;
Saturn724 (2x2 bin mode)
;
_diffrn_measurement_device_details
;
AFC10: Fixed Chi 2 circle
;
_diffrn_measurement_device_type 'Saturn724+ CCD'
_diffrn_measurement_method '\w scans at fixed \c = 45\%'
_diffrn_orient_matrix_type d*Trek
_diffrn_orient_matrix_UB_11 -0.0323
_diffrn_orient_matrix_UB_12 -0.0193
_diffrn_orient_matrix_UB_13 -0.1012
_diffrn_orient_matrix_UB_21 -0.0937
_diffrn_orient_matrix_UB_22 0.0225
_diffrn_orient_matrix_UB_23 -0.0163
_diffrn_orient_matrix_UB_31 0.0036
_diffrn_orient_matrix_UB_32 0.0561
_diffrn_orient_matrix_UB_33 -0.0323
_diffrn_radiation_detector CCD
_diffrn_radiation_monochromator 'Graphite Monochromator'
_diffrn_radiation_type MoK\a
_diffrn_radiation_wavelength 0.71073
_diffrn_reflns_av_R_equivalents 0.0306
_diffrn_reflns_av_unetI/netI 0.0349
_diffrn_reflns_Laue_measured_fraction_full 0.996
_diffrn_reflns_Laue_measured_fraction_max 0.994
_diffrn_reflns_limit_h_max 13
_diffrn_reflns_limit_h_min -13
_diffrn_reflns_limit_k_max 14
_diffrn_reflns_limit_k_min -14
_diffrn_reflns_limit_l_max 21
_diffrn_reflns_limit_l_min -21
_diffrn_reflns_number 22311
_diffrn_reflns_point_group_measured_fraction_full 0.996
_diffrn_reflns_point_group_measured_fraction_max 0.994
_diffrn_reflns_theta_full 26.000
_diffrn_reflns_theta_max 27.495
_diffrn_reflns_theta_min 2.550
_diffrn_source 'Sealed Tube'
_diffrn_source_current 30.0000
_diffrn_source_power 1.5000
_diffrn_source_voltage 50.0000
_exptl_absorpt_coefficient_mu 0.104
_exptl_absorpt_correction_T_max 1.0000
_exptl_absorpt_correction_T_min 0.8777
_exptl_absorpt_correction_type multi-scan
_exptl_absorpt_process_details 'CrystalClear (Rigaku Inc., 2007)'
_exptl_crystal_colour yellow
_exptl_crystal_colour_primary yellow
_exptl_crystal_density_diffrn 1.236
_exptl_crystal_description block
_exptl_crystal_F_000 660
_exptl_crystal_preparation Luminescent
_exptl_crystal_size_max 0.41
_exptl_crystal_size_mid 0.3
_exptl_crystal_size_min 0.28
_refine_diff_density_max 0.260
_refine_diff_density_min -0.244
_refine_diff_density_rms 0.037
_refine_ls_extinction_method none
_refine_ls_goodness_of_fit_ref 1.134
_refine_ls_hydrogen_treatment constr
_refine_ls_matrix_type full
_refine_ls_number_parameters 434
_refine_ls_number_reflns 7700
_refine_ls_number_restraints 0
_refine_ls_restrained_S_all 1.134
_refine_ls_R_factor_all 0.0665
_refine_ls_R_factor_gt 0.0572
_refine_ls_shift/su_max 0.001
_refine_ls_shift/su_mean 0.000
_refine_ls_structure_factor_coef Fsqd
_refine_ls_weighting_details 'w=1/[\s^2^(Fo^2^)+(0.0376P)^2^+0.6731P] where P=(Fo^2^+2Fc^2^)/3'
_refine_ls_weighting_scheme calc
_refine_ls_wR_factor_gt 0.1156
_refine_ls_wR_factor_ref 0.1200
_reflns_Friedel_coverage 0.000
_reflns_number_gt 6894
_reflns_number_total 7700
_reflns_threshold_expression 'I > 2\s(I)'
_cod_data_source_file d0nj00341g2.cif
_cod_data_source_block sa3526
_cod_depositor_comments
;Adding full bibliography for 7059352--7059354.cif.

 Adding full bibliography for 7059352--7059354.cif.
;
_cod_original_cell_volume 1683.8(7)
_cod_database_code 7059354
_shelxl_version_number 2013-4
_shelx_space_group_comment
;
The symmetry employed for this shelxl refinement is uniquely defined
by the following loop, which should always be used as a source of
symmetry information in preference to the above space-group names.
They are only intended as comments.
;
_diffrn_number_total 7709
_olex2_refinement_description
;
1. Fixed Uiso
 At 1.2 times of:
  All C(H) groups
 At 1.5 times of:
  All C(H,H,H) groups
2.a Aromatic/amide H refined with riding coordinates:
 C6(H6), C7(H7), C8(H8), C9(H9), C10(H10), C12(H12), C13(H13), C14(H14),
 C15(H15), C16(H16), C18(H18), C19(H19), C20(H20), C21(H21), C22(H22), C24(H24),
  C25(H25), C26(H26), C27(H27), C28(H28), C30(H30), C31(H31), C33(H33),
 C34(H34), C36(H36), C37(H37), C39(H39), C40(H40), C41(H41), C43(H43), C44(H44)
2.b Idealised Me refined as rotating group:
 C29(H29A,H29B,H29C)
;

loop_
_space_group_symop_operation_xyz
'x, y, z'
'-x, -y, -z'

loop_
_atom_site_label
_atom_site_type_symbol
_atom_site_fract_x
_atom_site_fract_y
_atom_site_fract_z
_atom_site_U_iso_or_equiv
_atom_site_adp_type
_atom_site_occupancy
_atom_site_site_symmetry_order
_atom_site_calc_flag
_atom_site_refinement_flags_posn
_atom_site_refinement_flags_adp
_atom_site_refinement_flags_occupancy
_atom_site_disorder_assembly
_atom_site_disorder_group
Si1 Si 0.37118(5) 0.46105(4) 0.20562(3) 0.02616(11) Uani 1 1 d . . . . .
C1 C 0.30102(18) 0.47685(16) 0.09285(10) 0.0299(3) Uani 1 1 d . . . . .
C2 C 0.32246(17) 0.60399(16) 0.09681(10) 0.0283(3) Uani 1 1 d . . . . .
C3 C 0.37851(17) 0.69034(15) 0.18691(10) 0.0265(3) Uani 1 1 d . . . . .
C4 C 0.41195(17) 0.63464(15) 0.25391(10) 0.0261(3) Uani 1 1 d . . . . .
C5 C 0.25761(19) 0.37070(16) 0.01586(10) 0.0333(4) Uani 1 1 d . . . . .
C6 C 0.1772(3) 0.2432(2) 0.01868(14) 0.0637(7) Uani 1 1 d . . . . .
H6 H 0.1455 0.2281 0.0669 0.076 Uiso 1 1 calc R . . . .
C7 C 0.1432(3) 0.1379(2) -0.04861(16) 0.0811(10) Uani 1 1 d . . . . .
H7 H 0.0894 0.0535 -0.0451 0.097 Uiso 1 1 calc R . . . .
C8 C 0.1889(3) 0.1582(2) -0.12040(13) 0.0576(6) Uani 1 1 d . . . . .
H8 H 0.1665 0.0878 -0.1655 0.069 Uiso 1 1 calc R . . . .
C9 C 0.2678(2) 0.28310(19) -0.12490(12) 0.0435(5) Uani 1 1 d . . . . .
H9 H 0.2984 0.2973 -0.1736 0.052 Uiso 1 1 calc R . . . .
C10 C 0.3024(2) 0.38822(18) -0.05788(11) 0.0361(4) Uani 1 1 d . . . . .
H10 H 0.3566 0.4721 -0.0621 0.043 Uiso 1 1 calc R . . . .
C11 C 0.29750(18) 0.66366(16) 0.02088(10) 0.0305(4) Uani 1 1 d . . . . .
C12 C 0.1619(2) 0.6199(2) -0.03854(12) 0.0447(5) Uani 1 1 d . . . . .
H12 H 0.0854 0.5498 -0.0328 0.054 Uiso 1 1 calc R . . . .
C13 C 0.1394(3) 0.6804(3) -0.10684(13) 0.0562(6) Uani 1 1 d . . . . .
H13 H 0.0475 0.6517 -0.1456 0.067 Uiso 1 1 calc R . . . .
C14 C 0.2516(3) 0.7820(2) -0.11741(13) 0.0535(6) Uani 1 1 d . . . . .
H14 H 0.2360 0.8219 -0.1632 0.064 Uiso 1 1 calc R . . . .
C15 C 0.3866(3) 0.82453(19) -0.06041(12) 0.0464(5) Uani 1 1 d . . . . .
H15 H 0.4632 0.8924 -0.0681 0.056 Uiso 1 1 calc R . . . .
C16 C 0.4098(2) 0.76692(17) 0.00894(11) 0.0360(4) Uani 1 1 d . . . . .
H16 H 0.5017 0.7978 0.0480 0.043 Uiso 1 1 calc R . . . .
C17 C 0.3919(2) 0.82816(16) 0.19863(11) 0.0322(4) Uani 1 1 d . . . . .
C18 C 0.2746(2) 0.8575(2) 0.16407(12) 0.0438(5) Uani 1 1 d . . . . .
H18 H 0.1874 0.7913 0.1300 0.053 Uiso 1 1 calc R . . . .
C19 C 0.2884(3) 0.9866(3) 0.18077(15) 0.0616(7) Uani 1 1 d . . . . .
H19 H 0.2099 1.0063 0.1580 0.074 Uiso 1 1 calc R . . . .
C20 C 0.4167(4) 1.0849(2) 0.23043(17) 0.0702(8) Uani 1 1 d . . . . .
H20 H 0.4243 1.1705 0.2420 0.084 Uiso 1 1 calc R . . . .
C21 C 0.5340(3) 1.0575(2) 0.26314(15) 0.0605(7) Uani 1 1 d . . . . .
H21 H 0.6215 1.1246 0.2959 0.073 Uiso 1 1 calc R . . . .
C22 C 0.5217(2) 0.92949(17) 0.24731(13) 0.0435(5) Uani 1 1 d . . . . .
H22 H 0.6015 0.9113 0.2696 0.052 Uiso 1 1 calc R . . . .
C23 C 0.45516(17) 0.68960(15) 0.34819(10) 0.0261(3) Uani 1 1 d . . . . .
C24 C 0.40255(19) 0.77433(17) 0.38541(11) 0.0331(4) Uani 1 1 d . . . . .
H24 H 0.3436 0.8044 0.3496 0.040 Uiso 1 1 calc R . . . .
C25 C 0.4366(2) 0.81423(17) 0.47440(12) 0.0387(4) Uani 1 1 d . . . . .
H25 H 0.4004 0.8706 0.4977 0.046 Uiso 1 1 calc R . . . .
C26 C 0.5236(2) 0.77107(18) 0.52875(11) 0.0400(4) Uani 1 1 d . . . . .
H26 H 0.5466 0.7984 0.5886 0.048 Uiso 1 1 calc R . . . .
C27 C 0.5762(2) 0.6870(2) 0.49387(11) 0.0423(4) Uani 1 1 d . . . . .
H27 H 0.6347 0.6572 0.5303 0.051 Uiso 1 1 calc R . . . .
C28 C 0.5423(2) 0.64671(18) 0.40471(11) 0.0366(4) Uani 1 1 d . . . . .
H28 H 0.5785 0.5898 0.3821 0.044 Uiso 1 1 calc R . . . .
C29 C 0.5312(2) 0.42037(17) 0.21271(12) 0.0367(4) Uani 1 1 d . . . . .
H29A H 0.5060 0.3445 0.1682 0.055 Uiso 1 1 calc GR . . . .
H29B H 0.5618 0.4029 0.2685 0.055 Uiso 1 1 calc GR . . . .
H29C H 0.6083 0.4927 0.2051 0.055 Uiso 1 1 calc GR . . . .
C30 C 0.24325(18) 0.34655(16) 0.25136(10) 0.0303(3) Uani 1 1 d . . . . .
H30 H 0.2237 0.2581 0.2356 0.036 Uiso 1 1 calc R . . . .
C31 C 0.17760(17) 0.38172(16) 0.30490(10) 0.0299(3) Uani 1 1 d . . . . .
H31 H 0.1908 0.4690 0.3163 0.036 Uiso 1 1 calc R . . . .
C32 C 0.08555(17) 0.29418(16) 0.34779(10) 0.0296(3) Uani 1 1 d . . . . .
C33 C 0.00435(19) 0.16236(18) 0.30680(11) 0.0367(4) Uani 1 1 d . . . . .
H33 H 0.0044 0.1324 0.2509 0.044 Uiso 1 1 calc R . . . .
C34 C -0.0760(2) 0.07540(19) 0.34706(12) 0.0410(4) Uani 1 1 d . . . . .
H34 H -0.1301 -0.0113 0.3175 0.049 Uiso 1 1 calc R . . . .
C35 C -0.07707(19) 0.11578(18) 0.43119(12) 0.0372(4) Uani 1 1 d . . . . .
C36 C -0.1548(2) 0.0263(2) 0.47606(14) 0.0470(5) Uani 1 1 d . . . . .
H36 H -0.2113 -0.0604 0.4472 0.056 Uiso 1 1 calc R . . . .
C37 C -0.1471(2) 0.0661(2) 0.55916(14) 0.0491(5) Uani 1 1 d . . . . .
H37 H -0.1976 0.0059 0.5868 0.059 Uiso 1 1 calc R . . . .
C38 C -0.0636(2) 0.1981(2) 0.60580(12) 0.0432(5) Uani 1 1 d . . . . .
C39 C -0.0533(2) 0.2412(3) 0.69246(13) 0.0541(6) Uani 1 1 d . . . . .
H39 H -0.0985 0.1814 0.7221 0.065 Uiso 1 1 calc R . . . .
C40 C 0.0228(2) 0.3711(3) 0.73451(13) 0.0569(6) Uani 1 1 d . . . . .
H40 H 0.0263 0.3980 0.7917 0.068 Uiso 1 1 calc R . . . .
C41 C 0.0939(2) 0.4618(2) 0.69278(12) 0.0479(5) Uani 1 1 d . . . . .
H41 H 0.1439 0.5491 0.7219 0.058 Uiso 1 1 calc R . . . .
C42 C 0.09117(18) 0.42314(19) 0.60710(11) 0.0370(4) Uani 1 1 d . . . . .
C43 C 0.16857(19) 0.51225(19) 0.56233(11) 0.0372(4) Uani 1 1 d . . . . .
H43 H 0.2214 0.5996 0.5908 0.045 Uiso 1 1 calc R . . . .
C44 C 0.16700(18) 0.47316(17) 0.48017(11) 0.0326(4) Uani 1 1 d . . . . .
H44 H 0.2201 0.5337 0.4537 0.039 Uiso 1 1 calc R . . . .
C45 C 0.08486(17) 0.33976(17) 0.43260(10) 0.0295(3) Uani 1 1 d . . . . .
C46 C 0.01074(18) 0.29080(19) 0.56252(11) 0.0344(4) Uani 1 1 d . . . . .
C47 C 0.00492(17) 0.24868(17) 0.47470(11) 0.0314(4) Uani 1 1 d . . . . .

loop_
_atom_site_aniso_label
_atom_site_aniso_U_11
_atom_site_aniso_U_22
_atom_site_aniso_U_33
_atom_site_aniso_U_23
_atom_site_aniso_U_13
_atom_site_aniso_U_12
Si1 0.0334(2) 0.0240(2) 0.0229(2) 0.00609(16) 0.01110(17) 0.01161(19)
C1 0.0328(9) 0.0291(8) 0.0248(8) 0.0063(6) 0.0106(7) 0.0078(7)
C2 0.0289(8) 0.0324(8) 0.0245(8) 0.0083(6) 0.0097(6) 0.0116(7)
C3 0.0302(8) 0.0263(8) 0.0270(8) 0.0080(6) 0.0122(6) 0.0129(7)
C4 0.0289(8) 0.0250(8) 0.0254(8) 0.0047(6) 0.0089(6) 0.0117(7)
C5 0.0369(9) 0.0306(9) 0.0248(8) 0.0033(7) 0.0087(7) 0.0065(7)
C6 0.0876(18) 0.0396(11) 0.0383(11) -0.0021(9) 0.0324(12) -0.0080(11)
C7 0.113(2) 0.0373(12) 0.0515(14) -0.0105(10) 0.0389(15) -0.0192(13)
C8 0.0724(15) 0.0399(11) 0.0346(10) -0.0098(9) 0.0166(10) -0.0010(11)
C9 0.0555(12) 0.0451(11) 0.0266(9) 0.0031(8) 0.0151(8) 0.0164(10)
C10 0.0438(10) 0.0338(9) 0.0301(9) 0.0076(7) 0.0140(8) 0.0129(8)
C11 0.0375(9) 0.0364(9) 0.0246(8) 0.0099(7) 0.0128(7) 0.0194(8)
C12 0.0385(10) 0.0644(13) 0.0330(9) 0.0158(9) 0.0113(8) 0.0208(10)
C13 0.0565(13) 0.0911(18) 0.0324(10) 0.0171(11) 0.0071(9) 0.0452(13)
C14 0.0850(17) 0.0650(14) 0.0331(10) 0.0240(10) 0.0244(11) 0.0470(13)
C15 0.0734(14) 0.0396(10) 0.0366(10) 0.0161(8) 0.0280(10) 0.0247(10)
C16 0.0467(10) 0.0360(9) 0.0287(8) 0.0091(7) 0.0148(8) 0.0178(8)
C17 0.0492(10) 0.0311(9) 0.0281(8) 0.0126(7) 0.0221(8) 0.0210(8)
C18 0.0661(13) 0.0532(12) 0.0370(10) 0.0235(9) 0.0281(9) 0.0399(11)
C19 0.109(2) 0.0688(16) 0.0560(14) 0.0366(13) 0.0484(14) 0.0694(17)
C20 0.134(3) 0.0416(13) 0.0714(17) 0.0302(12) 0.0637(18) 0.0504(16)
C21 0.0955(19) 0.0296(10) 0.0595(14) 0.0101(10) 0.0441(14) 0.0155(12)
C22 0.0610(13) 0.0318(9) 0.0422(10) 0.0109(8) 0.0271(9) 0.0156(9)
C23 0.0292(8) 0.0239(7) 0.0244(7) 0.0043(6) 0.0087(6) 0.0095(7)
C24 0.0429(10) 0.0339(9) 0.0295(8) 0.0093(7) 0.0132(7) 0.0213(8)
C25 0.0524(11) 0.0343(9) 0.0347(9) 0.0043(7) 0.0202(8) 0.0199(9)
C26 0.0414(10) 0.0439(10) 0.0243(8) -0.0025(7) 0.0065(7) 0.0108(9)
C27 0.0422(10) 0.0582(12) 0.0272(9) 0.0065(8) 0.0027(8) 0.0267(10)
C28 0.0421(10) 0.0433(10) 0.0283(8) 0.0039(7) 0.0075(7) 0.0249(9)
C29 0.0435(10) 0.0333(9) 0.0422(10) 0.0112(8) 0.0214(8) 0.0193(8)
C30 0.0351(9) 0.0284(8) 0.0280(8) 0.0080(7) 0.0103(7) 0.0121(7)
C31 0.0301(8) 0.0319(8) 0.0254(8) 0.0077(7) 0.0060(6) 0.0107(7)
C32 0.0255(8) 0.0347(9) 0.0278(8) 0.0096(7) 0.0063(6) 0.0114(7)
C33 0.0358(9) 0.0408(10) 0.0268(8) 0.0051(7) 0.0096(7) 0.0086(8)
C34 0.0374(10) 0.0364(10) 0.0383(10) 0.0067(8) 0.0100(8) 0.0040(8)
C35 0.0301(9) 0.0432(10) 0.0363(9) 0.0150(8) 0.0102(7) 0.0104(8)
C36 0.0375(10) 0.0469(11) 0.0526(12) 0.0218(10) 0.0163(9) 0.0074(9)
C37 0.0391(11) 0.0642(14) 0.0486(12) 0.0313(11) 0.0202(9) 0.0155(10)
C38 0.0304(9) 0.0682(13) 0.0365(10) 0.0233(9) 0.0137(8) 0.0199(9)
C39 0.0407(11) 0.0923(18) 0.0360(10) 0.0286(12) 0.0182(9) 0.0257(12)
C40 0.0449(12) 0.1014(19) 0.0283(9) 0.0159(11) 0.0149(9) 0.0308(13)
C41 0.0375(10) 0.0746(15) 0.0325(10) 0.0058(10) 0.0093(8) 0.0262(10)
C42 0.0290(9) 0.0564(11) 0.0298(9) 0.0090(8) 0.0085(7) 0.0223(8)
C43 0.0315(9) 0.0429(10) 0.0348(9) 0.0034(8) 0.0075(7) 0.0156(8)
C44 0.0284(8) 0.0372(9) 0.0345(9) 0.0099(7) 0.0106(7) 0.0143(7)
C45 0.0249(8) 0.0376(9) 0.0283(8) 0.0106(7) 0.0075(6) 0.0144(7)
C46 0.0257(8) 0.0530(11) 0.0293(8) 0.0152(8) 0.0086(7) 0.0190(8)
C47 0.0249(8) 0.0431(10) 0.0298(8) 0.0144(7) 0.0094(6) 0.0149(7)

loop_
_atom_type_symbol
_atom_type_description
_atom_type_scat_dispersion_real
_atom_type_scat_dispersion_imag
_atom_type_scat_source
C C 0.0033 0.0016 'International Tables Vol C Tables 4.2.6.8 and 6.1.1.4'
H H 0.0000 0.0000 'International Tables Vol C Tables 4.2.6.8 and 6.1.1.4'
Si Si 0.0817 0.0704 'International Tables Vol C Tables 4.2.6.8 and 6.1.1.4'

loop_
_geom_angle_atom_site_label_1
_geom_angle_atom_site_label_2
_geom_angle_atom_site_label_3
_geom_angle
_geom_angle_site_symmetry_1
_geom_angle_site_symmetry_3
_geom_angle_publ_flag
C4 Si1 C1 92.92(7) . . ?
C29 Si1 C1 108.82(8) . . ?
C29 Si1 C4 115.47(8) . . ?
C30 Si1 C1 117.96(8) . . ?
C30 Si1 C4 111.25(7) . . ?
C30 Si1 C29 109.77(8) . . ?
C2 C1 Si1 107.57(12) . . ?
C2 C1 C5 128.92(15) . . ?
C5 C1 Si1 122.58(12) . . ?
C1 C2 C3 115.57(14) . . ?
C1 C2 C11 125.80(15) . . ?
C11 C2 C3 118.63(14) . . ?
C4 C3 C2 116.60(14) . . ?
C4 C3 C17 123.66(14) . . ?
C17 C3 C2 119.73(13) . . ?
C3 C4 Si1 107.00(11) . . ?
C3 C4 C23 128.94(14) . . ?
C23 C4 Si1 123.67(11) . . ?
C6 C5 C1 118.85(15) . . ?
C6 C5 C10 116.93(16) . . ?
C10 C5 C1 123.99(15) . . ?
C7 C6 C5 121.69(19) . . ?
C8 C7 C6 120.1(2) . . ?
C9 C8 C7 119.34(19) . . ?
C8 C9 C10 120.76(18) . . ?
C9 C10 C5 121.20(17) . . ?
C12 C11 C2 121.24(16) . . ?
C12 C11 C16 118.09(16) . . ?
C16 C11 C2 120.65(15) . . ?
C11 C12 C13 120.42(19) . . ?
C14 C13 C12 120.5(2) . . ?
C15 C14 C13 119.81(18) . . ?
C14 C15 C16 120.25(19) . . ?
C15 C16 C11 120.92(18) . . ?
C18 C17 C3 121.13(17) . . ?
C22 C17 C3 120.03(16) . . ?
C22 C17 C18 118.80(17) . . ?
C17 C18 C19 119.7(2) . . ?
C20 C19 C18 120.6(2) . . ?
C19 C20 C21 120.3(2) . . ?
C20 C21 C22 119.8(2) . . ?
C21 C22 C17 120.9(2) . . ?
C24 C23 C4 123.51(15) . . ?
C28 C23 C4 119.16(14) . . ?
C28 C23 C24 117.07(15) . . ?
C25 C24 C23 121.30(16) . . ?
C26 C25 C24 120.45(17) . . ?
C25 C26 C27 119.49(16) . . ?
C26 C27 C28 120.23(17) . . ?
C27 C28 C23 121.47(16) . . ?
C31 C30 Si1 124.70(13) . . ?
C30 C31 C32 125.53(16) . . ?
C33 C32 C31 120.00(15) . . ?
C33 C32 C45 119.09(15) . . ?
C45 C32 C31 120.79(15) . . ?
C34 C33 C32 121.77(16) . . ?
C33 C34 C35 120.91(17) . . ?
C34 C35 C36 122.13(18) . . ?
C34 C35 C47 118.66(16) . . ?
C47 C35 C36 119.18(17) . . ?
C37 C36 C35 121.0(2) . . ?
C36 C37 C38 121.58(18) . . ?
C37 C38 C46 119.05(17) . . ?
C39 C38 C37 122.47(19) . . ?
C39 C38 C46 118.5(2) . . ?
C40 C39 C38 121.0(2) . . ?
C39 C40 C41 120.85(19) . . ?
C40 C41 C42 120.5(2) . . ?
C41 C42 C43 122.59(19) . . ?
C41 C42 C46 119.27(18) . . ?
C46 C42 C43 118.13(16) . . ?
C44 C43 C42 121.96(17) . . ?
C43 C44 C45 121.33(16) . . ?
C32 C45 C44 122.84(15) . . ?
C32 C45 C47 118.83(15) . . ?
C47 C45 C44 118.26(15) . . ?
C38 C46 C47 119.59(18) . . ?
C42 C46 C38 119.87(17) . . ?
C42 C46 C47 120.54(16) . . ?
C35 C47 C45 120.70(15) . . ?
C35 C47 C46 119.53(15) . . ?
C45 C47 C46 119.75(16) . . ?

loop_
_geom_bond_atom_site_label_1
_geom_bond_atom_site_label_2
_geom_bond_distance
_geom_bond_site_symmetry_2
_geom_bond_publ_flag
Si1 C1 1.8691(17) . ?
Si1 C4 1.8671(16) . ?
Si1 C29 1.8603(18) . ?
Si1 C30 1.8552(17) . ?
C1 C2 1.358(2) . ?
C1 C5 1.477(2) . ?
C2 C3 1.510(2) . ?
C2 C11 1.494(2) . ?
C3 C4 1.363(2) . ?
C3 C17 1.491(2) . ?
C4 C23 1.479(2) . ?
C5 C6 1.390(3) . ?
C5 C10 1.395(2) . ?
C6 C7 1.388(3) . ?
C7 C8 1.373(3) . ?
C8 C9 1.371(3) . ?
C9 C10 1.383(2) . ?
C11 C12 1.386(2) . ?
C11 C16 1.391(2) . ?
C12 C13 1.392(3) . ?
C13 C14 1.371(3) . ?
C14 C15 1.366(3) . ?
C15 C16 1.387(2) . ?
C17 C18 1.390(3) . ?
C17 C22 1.387(3) . ?
C18 C19 1.394(3) . ?
C19 C20 1.370(4) . ?
C20 C21 1.370(4) . ?
C21 C22 1.385(3) . ?
C23 C24 1.399(2) . ?
C23 C28 1.394(2) . ?
C24 C25 1.383(2) . ?
C25 C26 1.376(3) . ?
C26 C27 1.378(3) . ?
C27 C28 1.386(2) . ?
C30 C31 1.327(2) . ?
C31 C32 1.474(2) . ?
C32 C33 1.398(2) . ?
C32 C45 1.414(2) . ?
C33 C34 1.381(2) . ?
C34 C35 1.392(3) . ?
C35 C36 1.438(2) . ?
C35 C47 1.417(3) . ?
C36 C37 1.345(3) . ?
C37 C38 1.424(3) . ?
C38 C39 1.400(3) . ?
C38 C46 1.427(3) . ?
C39 C40 1.380(3) . ?
C40 C41 1.382(3) . ?
C41 C42 1.399(2) . ?
C42 C43 1.433(3) . ?
C42 C46 1.415(3) . ?
C43 C44 1.349(2) . ?
C44 C45 1.438(2) . ?
C45 C47 1.426(2) . ?
C46 C47 1.429(2) . ?

loop_
_geom_torsion_atom_site_label_1
_geom_torsion_atom_site_label_2
_geom_torsion_atom_site_label_3
_geom_torsion_atom_site_label_4
_geom_torsion
_geom_torsion_site_symmetry_1
_geom_torsion_site_symmetry_2
_geom_torsion_site_symmetry_3
_geom_torsion_site_symmetry_4
_geom_torsion_publ_flag
Si1 C1 C2 C3 -6.21(18) . . . . ?
Si1 C1 C2 C11 172.88(13) . . . . ?
Si1 C1 C5 C6 43.0(2) . . . . ?
Si1 C1 C5 C10 -131.32(16) . . . . ?
Si1 C4 C23 C24 -137.98(14) . . . . ?
Si1 C4 C23 C28 35.8(2) . . . . ?
Si1 C30 C31 C32 -174.44(12) . . . . ?
C1 Si1 C4 C3 -2.37(12) . . . . ?
C1 Si1 C4 C23 171.04(13) . . . . ?
C1 Si1 C30 C31 -99.32(16) . . . . ?
C1 C2 C3 C4 4.9(2) . . . . ?
C1 C2 C3 C17 -174.02(15) . . . . ?
C1 C2 C11 C12 60.7(2) . . . . ?
C1 C2 C11 C16 -120.68(19) . . . . ?
C1 C5 C6 C7 -174.6(2) . . . . ?
C1 C5 C10 C9 174.56(18) . . . . ?
C2 C1 C5 C6 -149.5(2) . . . . ?
C2 C1 C5 C10 36.2(3) . . . . ?
C2 C3 C4 Si1 -0.63(17) . . . . ?
C2 C3 C4 C23 -173.58(15) . . . . ?
C2 C3 C17 C18 54.7(2) . . . . ?
C2 C3 C17 C22 -127.66(17) . . . . ?
C2 C11 C12 C13 177.26(18) . . . . ?
C2 C11 C16 C15 -178.63(16) . . . . ?
C3 C2 C11 C12 -120.26(18) . . . . ?
C3 C2 C11 C16 58.4(2) . . . . ?
C3 C4 C23 C24 33.9(3) . . . . ?
C3 C4 C23 C28 -152.27(18) . . . . ?
C3 C17 C18 C19 176.03(16) . . . . ?
C3 C17 C22 C21 -176.25(16) . . . . ?
C4 Si1 C1 C2 4.95(13) . . . . ?
C4 Si1 C1 C5 174.82(14) . . . . ?
C4 Si1 C30 C31 6.25(18) . . . . ?
C4 C3 C17 C18 -124.13(18) . . . . ?
C4 C3 C17 C22 53.5(2) . . . . ?
C4 C23 C24 C25 174.37(16) . . . . ?
C4 C23 C28 C27 -174.69(17) . . . . ?
C5 C1 C2 C3 -175.22(16) . . . . ?
C5 C1 C2 C11 3.9(3) . . . . ?
C5 C6 C7 C8 -0.1(5) . . . . ?
C6 C5 C10 C9 0.1(3) . . . . ?
C6 C7 C8 C9 -0.2(5) . . . . ?
C7 C8 C9 C10 0.4(4) . . . . ?
C8 C9 C10 C5 -0.4(3) . . . . ?
C10 C5 C6 C7 0.1(4) . . . . ?
C11 C2 C3 C4 -174.30(14) . . . . ?
C11 C2 C3 C17 6.8(2) . . . . ?
C11 C12 C13 C14 1.5(3) . . . . ?
C12 C11 C16 C15 0.1(3) . . . . ?
C12 C13 C14 C15 -0.2(3) . . . . ?
C13 C14 C15 C16 -1.2(3) . . . . ?
C14 C15 C16 C11 1.3(3) . . . . ?
C16 C11 C12 C13 -1.4(3) . . . . ?
C17 C3 C4 Si1 178.20(13) . . . . ?
C17 C3 C4 C23 5.3(3) . . . . ?
C17 C18 C19 C20 0.4(3) . . . . ?
C18 C17 C22 C21 1.5(3) . . . . ?
C18 C19 C20 C21 1.1(3) . . . . ?
C19 C20 C21 C22 -1.3(3) . . . . ?
C20 C21 C22 C17 0.0(3) . . . . ?
C22 C17 C18 C19 -1.7(3) . . . . ?
C23 C24 C25 C26 0.0(3) . . . . ?
C24 C23 C28 C27 -0.5(3) . . . . ?
C24 C25 C26 C27 -0.3(3) . . . . ?
C25 C26 C27 C28 0.3(3) . . . . ?
C26 C27 C28 C23 0.1(3) . . . . ?
C28 C23 C24 C25 0.4(3) . . . . ?
C29 Si1 C1 C2 -113.24(13) . . . . ?
C29 Si1 C1 C5 56.63(16) . . . . ?
C29 Si1 C4 C3 110.10(12) . . . . ?
C29 Si1 C4 C23 -76.50(15) . . . . ?
C29 Si1 C30 C31 135.31(15) . . . . ?
C30 Si1 C1 C2 120.93(12) . . . . ?
C30 Si1 C1 C5 -69.21(16) . . . . ?
C30 Si1 C4 C3 -123.94(12) . . . . ?
C30 Si1 C4 C23 49.47(15) . . . . ?
C30 C31 C32 C33 -31.2(3) . . . . ?
C30 C31 C32 C45 144.84(17) . . . . ?
C31 C32 C33 C34 175.81(17) . . . . ?
C31 C32 C45 C44 2.9(2) . . . . ?
C31 C32 C45 C47 -174.05(14) . . . . ?
C32 C33 C34 C35 -1.1(3) . . . . ?
C32 C45 C47 C35 -2.5(2) . . . . ?
C32 C45 C47 C46 175.71(14) . . . . ?
C33 C32 C45 C44 178.95(16) . . . . ?
C33 C32 C45 C47 2.0(2) . . . . ?
C33 C34 C35 C36 -177.33(18) . . . . ?
C33 C34 C35 C47 0.7(3) . . . . ?
C34 C35 C36 C37 175.91(19) . . . . ?
C34 C35 C47 C45 1.1(3) . . . . ?
C34 C35 C47 C46 -177.05(16) . . . . ?
C35 C36 C37 C38 0.8(3) . . . . ?
C36 C35 C47 C45 179.17(16) . . . . ?
C36 C35 C47 C46 1.0(3) . . . . ?
C36 C37 C38 C39 -179.5(2) . . . . ?
C36 C37 C38 C46 1.6(3) . . . . ?
C37 C38 C39 C40 -176.8(2) . . . . ?
C37 C38 C46 C42 178.32(17) . . . . ?
C37 C38 C46 C47 -2.6(3) . . . . ?
C38 C39 C40 C41 -1.5(3) . . . . ?
C38 C46 C47 C35 1.3(2) . . . . ?
C38 C46 C47 C45 -176.90(15) . . . . ?
C39 C38 C46 C42 -0.6(3) . . . . ?
C39 C38 C46 C47 178.48(17) . . . . ?
C39 C40 C41 C42 -0.6(3) . . . . ?
C40 C41 C42 C43 -177.06(18) . . . . ?
C40 C41 C42 C46 2.1(3) . . . . ?
C41 C42 C43 C44 178.83(17) . . . . ?
C41 C42 C46 C38 -1.5(2) . . . . ?
C41 C42 C46 C47 179.45(16) . . . . ?
C42 C43 C44 C45 1.2(3) . . . . ?
C42 C46 C47 C35 -179.62(16) . . . . ?
C42 C46 C47 C45 2.2(2) . . . . ?
C43 C42 C46 C38 177.75(16) . . . . ?
C43 C42 C46 C47 -1.3(2) . . . . ?
C43 C44 C45 C32 -177.26(16) . . . . ?
C43 C44 C45 C47 -0.3(2) . . . . ?
C44 C45 C47 C35 -179.53(15) . . . . ?
C44 C45 C47 C46 -1.4(2) . . . . ?
C45 C32 C33 C34 -0.3(3) . . . . ?
C46 C38 C39 C40 2.1(3) . . . . ?
C46 C42 C43 C44 -0.4(3) . . . . ?
C47 C35 C36 C37 -2.1(3) . . . . ?
